data_4339787
loop_
_publ_author_name
'Au-Yeung, Ho Yu'
'Lam, Chung Hei'
'Lam, Chi-Keung'
'Wong, Wai-Yeung'
'Lee, Hung Kay'

_publ_section_title
;
 Unusual iron(II) and cobalt(II) complexes derived from monodentate
 arylamido ligands.
;
_journal_issue 19
_journal_name_full 'Inorganic chemistry'
_journal_page_first 7695
_journal_page_last 7697
_journal_paper_doi 10.1021/ic700850e
_journal_volume 46
_journal_year 2007
_chemical_formula_sum 'C34 H56 Fe N2'
_chemical_formula_weight 548.66
_chemical_name_systematic
; 
 ? 
;
_space_group_IT_number 15
_symmetry_cell_setting monoclinic
_symmetry_space_group_name_Hall '-C 2yc'
_symmetry_space_group_name_H-M 'C 1 2/c 1'
_atom_sites_solution_hydrogens geom
_atom_sites_solution_primary direct
_atom_sites_solution_secondary difmap
_audit_creation_method SHELXL-97
_cell_angle_alpha 90.00
_cell_angle_beta 100.340(3)
_cell_angle_gamma 90.00
_cell_formula_units_Z 4
_cell_length_a 20.236(3)
_cell_length_b 17.716(2)
_cell_length_c 9.7692(12)
_cell_measurement_temperature 293(2)
_cell_volume 3445.4(8)
_computing_cell_refinement 'SAINT (Bruker, 1998)'
_computing_data_collection 'SMART (Bruker, 1998)'
_computing_data_reduction 'SAINT (Bruker, 1998)'
_computing_molecular_graphics 'SHELXTL Vers. 5.10 (Sheldrick, 1998)'
_computing_publication_material 'SHELXS-97 (Sheldrick, 1997)'
_computing_structure_refinement 'SHELXL-97 (Sheldrick, 1997)'
_computing_structure_solution 'SHELXS-97 (Sheldrick, 1997)'
_diffrn_ambient_temperature 293(2)
_diffrn_measured_fraction_theta_full 0.997
_diffrn_measured_fraction_theta_max 0.997
_diffrn_measurement_device_type 'Bruker SMART CCD 1000 diffractometer'
_diffrn_measurement_method 'phi and omega scan'
_diffrn_radiation_monochromator graphite
_diffrn_radiation_source 'fine-focus sealed tube'
_diffrn_radiation_type MoK\a
_diffrn_radiation_wavelength 0.71073
_diffrn_reflns_av_R_equivalents 0.0663
_diffrn_reflns_av_sigmaI/netI 0.0889
_diffrn_reflns_limit_h_max 26
_diffrn_reflns_limit_h_min -22
_diffrn_reflns_limit_k_max 23
_diffrn_reflns_limit_k_min -19
_diffrn_reflns_limit_l_max 12
_diffrn_reflns_limit_l_min -12
_diffrn_reflns_number 11620
_diffrn_reflns_theta_full 28.02
_diffrn_reflns_theta_max 28.02
_diffrn_reflns_theta_min 1.54
_exptl_absorpt_coefficient_mu 0.459
_exptl_absorpt_correction_T_max 0.9138
_exptl_absorpt_correction_T_min 0.8376
_exptl_absorpt_correction_type multi-scan
_exptl_absorpt_process_details 'SADABS(Bruker, 2000)'
_exptl_crystal_colour red
_exptl_crystal_density_diffrn 1.058
_exptl_crystal_density_method 'not measured'
_exptl_crystal_description block
_exptl_crystal_F_000 1200
_exptl_crystal_size_max 0.40
_exptl_crystal_size_mid 0.30
_exptl_crystal_size_min 0.20
_refine_diff_density_max 0.304
_refine_diff_density_min -0.388
_refine_diff_density_rms 0.047
_refine_ls_extinction_method none
_refine_ls_goodness_of_fit_ref 0.988
_refine_ls_hydrogen_treatment constr
_refine_ls_matrix_type full
_refine_ls_number_parameters 214
_refine_ls_number_reflns 4163
_refine_ls_number_restraints 81
_refine_ls_restrained_S_all 0.981
_refine_ls_R_factor_all 0.1634
_refine_ls_R_factor_gt 0.0528
_refine_ls_shift/su_max 0.000
_refine_ls_shift/su_mean 0.000
_refine_ls_structure_factor_coef Fsqd
_refine_ls_weighting_details 'calc w=1/[\s^2^(Fo^2^)+(0.0457P)^2^+3.3514P] where P=(Fo^2^+2Fc^2^)/3'
_refine_ls_weighting_scheme calc
_refine_ls_wR_factor_gt 0.1115
_refine_ls_wR_factor_ref 0.1578
_reflns_number_gt 1663
_reflns_number_total 4163
_reflns_threshold_expression >2sigma(I)
_cod_data_source_file ic700850e-file008.cif
_cod_data_source_block p
_cod_depositor_comments
;
The following automatic conversions were performed:

'_symmetry_cell_setting' value 'Monoclinic' changed to 'monoclinic'
according to
/usr/data/users/saulius/automatic-downloads/retrospective/ACS/lib/dictionaries/cif_core.dic
dictionary named 'cif_core.dic' version 2.4.2 from 2011-04-26.

Automatic conversion script
Id: cif_fix_values 2281 2013-09-26 08:29:07Z andrius 
;
_cod_original_sg_symbol_H-M C2/c
_cod_database_code 4339787

loop_
_symmetry_equiv_pos_as_xyz
'x, y, z'
'-x, y, -z+1/2'
'x+1/2, y+1/2, z'
'-x+1/2, y+1/2, -z+1/2'
'-x, -y, -z'
'x, -y, z-1/2'
'-x+1/2, -y+1/2, -z'
'x+1/2, -y+1/2, z-1/2'

loop_
_atom_site_label
_atom_site_type_symbol
_atom_site_fract_x
_atom_site_fract_y
_atom_site_fract_z
_atom_site_U_iso_or_equiv
_atom_site_adp_type
_atom_site_occupancy
_atom_site_symmetry_multiplicity
_atom_site_calc_flag
_atom_site_refinement_flags
_atom_site_disorder_assembly
_atom_site_disorder_group
Fe1 Fe 0.0000 0.30182(4) 0.7500 0.0612(3) Uani 1 2 d S . .
N1 N -0.09187(12) 0.29171(15) 0.7288(3) 0.0550(7) Uani 1 1 d . . .
C1 C -0.11507(15) 0.22220(19) 0.6610(4) 0.0612(9) Uani 1 1 d . A .
C2 C -0.11885(17) 0.1565(2) 0.7402(5) 0.0720(10) Uani 1 1 d . . .
C3 C -0.1420(2) 0.0896(2) 0.6719(6) 0.0942(14) Uani 1 1 d . A .
H3A H -0.1447 0.0457 0.7228 0.113 Uiso 1 1 calc R . .
C4 C -0.1607(2) 0.0887(3) 0.5293(7) 0.1073(16) Uani 1 1 d . . .
H4A H -0.1769 0.0442 0.4850 0.129 Uiso 1 1 calc R A .
C5 C -0.1560(2) 0.1524(3) 0.4514(5) 0.0927(14) Uani 1 1 d . A .
H5A H -0.1681 0.1502 0.3550 0.111 Uiso 1 1 calc R . .
C6 C -0.13327(17) 0.2199(2) 0.5147(4) 0.0677(10) Uani 1 1 d . . .
C7 C -0.12698(18) 0.2887(2) 0.4255(4) 0.0757(11) Uani 1 1 d . A .
H7A H -0.1166 0.3320 0.4882 0.091 Uiso 1 1 calc R . .
C8 C -0.0688(2) 0.2793(3) 0.3473(5) 0.1127(17) Uani 1 1 d . . .
H8A H -0.0654 0.3235 0.2920 0.169 Uiso 1 1 calc R A .
H8B H -0.0765 0.2359 0.2878 0.169 Uiso 1 1 calc R . .
H8C H -0.0277 0.2728 0.4127 0.169 Uiso 1 1 calc R . .
C9 C -0.1912(2) 0.3072(3) 0.3240(5) 0.1110(16) Uani 1 1 d . . .
H9A H -0.2275 0.3131 0.3742 0.167 Uiso 1 1 calc R A .
H9B H -0.2013 0.2669 0.2579 0.167 Uiso 1 1 calc R . .
H9C H -0.1851 0.3532 0.2759 0.167 Uiso 1 1 calc R . .
C10 C -0.0985(2) 0.1557(2) 0.8977(5) 0.0883(13) Uani 1 1 d . A .
H10A H -0.0812 0.2060 0.9265 0.106 Uiso 1 1 calc R . .
C11 C -0.0419(2) 0.0988(3) 0.9470(6) 0.132(2) Uani 1 1 d . . .
H11A H -0.0045 0.1092 0.9018 0.198 Uiso 1 1 calc R A .
H11B H -0.0579 0.0485 0.9241 0.198 Uiso 1 1 calc R . .
H11C H -0.0278 0.1030 1.0459 0.198 Uiso 1 1 calc R . .
C12 C -0.1586(2) 0.1405(3) 0.9693(5) 0.1109(16) Uani 1 1 d . . .
H12A H -0.1931 0.1771 0.9388 0.166 Uiso 1 1 calc R A .
H12B H -0.1446 0.1442 1.0683 0.166 Uiso 1 1 calc R . .
H12C H -0.1757 0.0908 0.9456 0.166 Uiso 1 1 calc R . .
C13 C -0.1461(6) 0.3305(7) 0.7809(10) 0.068(2) Uani 0.731(12) 1 d PDU A 1
H13A H -0.1596 0.2999 0.8535 0.081 Uiso 0.731(12) 1 calc PR A 1
H13B H -0.1844 0.3345 0.7058 0.081 Uiso 0.731(12) 1 calc PR A 1
C14 C -0.1283(4) 0.4083(6) 0.8382(10) 0.059(2) Uani 0.731(12) 1 d PDU A 1
C15 C -0.0704(4) 0.4059(5) 0.9603(8) 0.103(3) Uani 0.731(12) 1 d PDU A 1
H15A H -0.0316 0.3845 0.9309 0.155 Uiso 0.731(12) 1 calc PR A 1
H15B H -0.0826 0.3754 1.0331 0.155 Uiso 0.731(12) 1 calc PR A 1
H15C H -0.0602 0.4562 0.9943 0.155 Uiso 0.731(12) 1 calc PR A 1
C16 C -0.1106(6) 0.4608(4) 0.7269(10) 0.128(4) Uani 0.731(12) 1 d PDU A 1
H16A H -0.0726 0.4409 0.6923 0.192 Uiso 0.731(12) 1 calc PR A 1
H16B H -0.0997 0.5099 0.7663 0.192 Uiso 0.731(12) 1 calc PR A 1
H16C H -0.1482 0.4648 0.6519 0.192 Uiso 0.731(12) 1 calc PR A 1
C17 C -0.1896(5) 0.4411(6) 0.8906(11) 0.101(3) Uani 0.731(12) 1 d PDU A 1
H17A H -0.2274 0.4423 0.8156 0.152 Uiso 0.731(12) 1 calc PR A 1
H17B H -0.1796 0.4915 0.9245 0.152 Uiso 0.731(12) 1 calc PR A 1
H17C H -0.2000 0.4101 0.9645 0.152 Uiso 0.731(12) 1 calc PR A 1
C13' C -0.1475(13) 0.3471(15) 0.731(3) 0.064(6) Uani 0.269(12) 1 d PDU A 2
H13C H -0.1875 0.3188 0.7402 0.077 Uiso 0.269(12) 1 calc PR A 2
H13D H -0.1565 0.3720 0.6412 0.077 Uiso 0.269(12) 1 calc PR A 2
C14' C -0.1378(10) 0.4076(15) 0.842(3) 0.064(7) Uani 0.269(12) 1 d PDU A 2
C15' C -0.1282(18) 0.3692(13) 0.9810(17) 0.148(12) Uani 0.269(12) 1 d PDU A 2
H15D H -0.0865 0.3418 0.9959 0.221 Uiso 0.269(12) 1 calc PR A 2
H15E H -0.1646 0.3348 0.9834 0.221 Uiso 0.269(12) 1 calc PR A 2
H15F H -0.1272 0.4063 1.0528 0.221 Uiso 0.269(12) 1 calc PR A 2
C16' C -0.0774(10) 0.4539(12) 0.828(3) 0.108(9) Uani 0.269(12) 1 d PDU A 2
H16D H -0.0381 0.4224 0.8440 0.162 Uiso 0.269(12) 1 calc PR A 2
H16E H -0.0722 0.4937 0.8960 0.162 Uiso 0.269(12) 1 calc PR A 2
H16F H -0.0830 0.4752 0.7367 0.162 Uiso 0.269(12) 1 calc PR A 2
C17' C -0.2002(12) 0.4558(15) 0.819(3) 0.109(9) Uani 0.269(12) 1 d PDU A 2
H17D H -0.2078 0.4754 0.7255 0.164 Uiso 0.269(12) 1 calc PR A 2
H17E H -0.1946 0.4968 0.8837 0.164 Uiso 0.269(12) 1 calc PR A 2
H17F H -0.2381 0.4258 0.8317 0.164 Uiso 0.269(12) 1 calc PR A 2

loop_
_atom_site_aniso_label
_atom_site_aniso_U_11
_atom_site_aniso_U_22
_atom_site_aniso_U_33
_atom_site_aniso_U_23
_atom_site_aniso_U_13
_atom_site_aniso_U_12
Fe1 0.0413(4) 0.0642(5) 0.0805(5) 0.000 0.0172(3) 0.000
N1 0.0433(15) 0.0519(17) 0.0724(18) -0.0047(15) 0.0177(13) -0.0026(13)
C1 0.0387(18) 0.058(2) 0.091(3) -0.006(2) 0.0238(18) -0.0018(15)
C2 0.050(2) 0.062(3) 0.108(3) 0.002(2) 0.024(2) -0.0022(18)
C3 0.079(3) 0.062(3) 0.146(4) -0.005(3) 0.032(3) -0.008(2)
C4 0.097(4) 0.077(4) 0.154(5) -0.040(4) 0.039(4) -0.015(3)
C5 0.085(3) 0.089(3) 0.111(4) -0.033(3) 0.037(3) -0.013(3)
C6 0.051(2) 0.071(3) 0.086(3) -0.017(2) 0.0249(19) -0.0024(18)
C7 0.064(2) 0.092(3) 0.073(2) -0.013(2) 0.020(2) -0.011(2)
C8 0.076(3) 0.158(5) 0.111(4) 0.018(3) 0.036(3) -0.005(3)
C9 0.071(3) 0.136(4) 0.123(4) 0.015(3) 0.009(3) 0.004(3)
C10 0.075(3) 0.075(3) 0.114(4) 0.027(3) 0.016(3) -0.002(2)
C11 0.087(3) 0.134(5) 0.173(5) 0.062(4) 0.017(3) 0.016(3)
C12 0.099(4) 0.118(4) 0.124(4) 0.017(3) 0.042(3) -0.004(3)
C13 0.049(4) 0.067(5) 0.090(6) -0.006(4) 0.020(4) -0.004(3)
C14 0.059(4) 0.056(6) 0.066(5) -0.003(4) 0.025(4) 0.002(4)
C15 0.081(4) 0.128(7) 0.095(5) -0.042(5) 0.000(4) 0.011(4)
C16 0.202(10) 0.071(5) 0.130(7) 0.023(5) 0.082(6) 0.011(6)
C17 0.071(5) 0.120(6) 0.115(8) -0.036(6) 0.023(5) 0.015(4)
C13' 0.044(9) 0.061(13) 0.096(13) -0.016(11) 0.040(11) 0.007(8)
C14' 0.069(12) 0.059(16) 0.067(13) -0.005(9) 0.018(12) 0.007(9)
C15' 0.24(3) 0.133(19) 0.081(10) 0.024(11) 0.060(15) 0.053(18)
C16' 0.095(12) 0.094(15) 0.15(2) -0.055(15) 0.054(15) -0.024(11)
C17' 0.087(11) 0.113(19) 0.12(2) -0.068(15) -0.003(14) 0.042(11)

loop_
_atom_type_symbol
_atom_type_description
_atom_type_scat_dispersion_real
_atom_type_scat_dispersion_imag
_atom_type_scat_source
C C 0.0033 0.0016 'International Tables Vol C Tables 4.2.6.8 and 6.1.1.4'
H H 0.0000 0.0000 'International Tables Vol C Tables 4.2.6.8 and 6.1.1.4'
N N 0.0061 0.0033 'International Tables Vol C Tables 4.2.6.8 and 6.1.1.4'
Fe Fe 0.3463 0.8444 'International Tables Vol C Tables 4.2.6.8 and 6.1.1.4'

loop_
_geom_angle_atom_site_label_1
_geom_angle_atom_site_label_2
_geom_angle_atom_site_label_3
_geom_angle
_geom_angle_site_symmetry_3
N1 Fe1 N1 168.84(17) 2_556
C1 N1 C13 111.1(5) .
C1 N1 C13' 112.6(11) .
C13 N1 C13' 22.0(10) .
C1 N1 Fe1 112.01(19) .
C13 N1 Fe1 136.1(4) .
C13' N1 Fe1 132.9(10) .
C2 C1 C6 120.2(3) .
C2 C1 N1 120.0(3) .
C6 C1 N1 119.7(3) .
C3 C2 C1 119.0(4) .
C3 C2 C10 118.8(4) .
C1 C2 C10 122.2(4) .
C4 C3 C2 120.0(5) .
C5 C4 C3 121.1(5) .
C4 C5 C6 120.8(5) .
C5 C6 C1 118.8(4) .
C5 C6 C7 119.5(4) .
C1 C6 C7 121.7(3) .
C6 C7 C9 113.4(3) .
C6 C7 C8 110.7(3) .
C9 C7 C8 110.0(3) .
C2 C10 C12 111.7(3) .
C2 C10 C11 112.0(4) .
C12 C10 C11 110.5(4) .
N1 C13 C14 114.6(7) .
C13 C14 C15 111.4(6) .
C13 C14 C16 111.4(8) .
C15 C14 C16 109.3(7) .
C13 C14 C17 108.5(7) .
C15 C14 C17 107.7(8) .
C16 C14 C17 108.3(7) .
N1 C13' C14' 118.4(17) .
C16' C14' C15' 110.5(15) .
C16' C14' C17' 110.6(16) .
C15' C14' C17' 111.2(15) .
C16' C14' C13' 109.3(16) .
C15' C14' C13' 107.8(15) .
C17' C14' C13' 107.3(15) .

loop_
_geom_bond_atom_site_label_1
_geom_bond_atom_site_label_2
_geom_bond_distance
_geom_bond_site_symmetry_2
Fe1 N1 1.842(2) .
Fe1 N1 1.842(2) 2_556
N1 C1 1.437(4) .
N1 C13 1.461(12) .
N1 C13' 1.50(3) .
C1 C2 1.407(5) .
C1 C6 1.411(5) .
C2 C3 1.400(5) .
C2 C10 1.520(6) .
C3 C4 1.376(6) .
C4 C5 1.375(6) .
C5 C6 1.386(5) .
C6 C7 1.516(5) .
C7 C9 1.522(5) .
C7 C8 1.524(5) .
C10 C12 1.532(5) .
C10 C11 1.537(5) .
C13 C14 1.507(8) .
C14 C15 1.516(9) .
C14 C16 1.521(8) .
C14 C17 1.537(9) .
C13' C14' 1.508(16) .
C14' C16' 1.498(19) .
C14' C15' 1.504(18) .
C14' C17' 1.507(19) .

loop_
_geom_torsion_atom_site_label_1
_geom_torsion_atom_site_label_2
_geom_torsion_atom_site_label_3
_geom_torsion_atom_site_label_4
_geom_torsion
_geom_torsion_site_symmetry_1
N1 Fe1 N1 C1 -27.2(2) 2_556
N1 Fe1 N1 C13 141.6(6) 2_556
N1 Fe1 N1 C13' 172.3(13) 2_556
C13 N1 C1 C2 -82.8(5) .
C13' N1 C1 C2 -106.5(10) .
Fe1 N1 C1 C2 88.9(3) .
C13 N1 C1 C6 97.9(5) .
C13' N1 C1 C6 74.3(10) .
Fe1 N1 C1 C6 -90.4(3) .
C6 C1 C2 C3 -1.1(5) .
N1 C1 C2 C3 179.6(3) .
C6 C1 C2 C10 178.7(3) .
N1 C1 C2 C10 -0.6(5) .
C1 C2 C3 C4 -0.1(6) .
C10 C2 C3 C4 -179.9(4) .
C2 C3 C4 C5 1.2(7) .
C3 C4 C5 C6 -1.2(7) .
C4 C5 C6 C1 0.0(6) .
C4 C5 C6 C7 178.5(4) .
C2 C1 C6 C5 1.2(5) .
N1 C1 C6 C5 -179.5(3) .
C2 C1 C6 C7 -177.3(3) .
N1 C1 C6 C7 2.0(5) .
C5 C6 C7 C9 53.4(5) .
C1 C6 C7 C9 -128.1(4) .
C5 C6 C7 C8 -70.9(4) .
C1 C6 C7 C8 107.6(4) .
C3 C2 C10 C12 -65.7(5) .
C1 C2 C10 C12 114.4(4) .
C3 C2 C10 C11 58.8(5) .
C1 C2 C10 C11 -121.0(4) .
C1 N1 C13 C14 -173.0(6) .
C13' N1 C13 C14 -75(4) .
Fe1 N1 C13 C14 18.2(11) .
N1 C13 C14 C15 -60.7(9) .
N1 C13 C14 C16 61.7(8) .
N1 C13 C14 C17 -179.1(6) .
C1 N1 C13' C14' 156.6(13) .
C13 N1 C13' C14' 66(3) .
Fe1 N1 C13' C14' -43(2) .
N1 C13' C14' C16' 59.0(18) .
N1 C13' C14' C15' -61.1(17) .
N1 C13' C14' C17' 179.1(15) .
